data_4312493
loop_
_publ_author_name
'Daniel L. Reger'
'James R. Gardinier'
'Perry J. Pellechia'
'Mark D. Smith'
'Kenneth J. Brown'

_publ_section_title
;
 Synthesis and Properties of Rhenium Carbonyl Complexes of
 \a,\a'-Bis[(1-pyrenyl)pyrazol-1-yl]alkane Ligands
;
_journal_name_full 'Inorganic Chemistry'
_journal_page_first 7635
_journal_page_last 7643
_journal_paper_doi 10.1021/ic034631g
_journal_volume 42
_journal_year 2003
_chemical_formula_sum 'C15 H18 Br N4 O4 Re'
_chemical_formula_weight 584.44
_chemical_name_systematic
; 
 ? 
;
_space_group_IT_number 2
_symmetry_cell_setting triclinic
_symmetry_space_group_name_Hall '-P 1'
_symmetry_space_group_name_H-M 'P -1'
_atom_sites_solution_hydrogens geom
_atom_sites_solution_primary direct
_atom_sites_solution_secondary difmap
_audit_creation_method SHELXL-97
_cell_angle_alpha 84.2320(10)
_cell_angle_beta 81.6340(10)
_cell_angle_gamma 83.3500(10)
_cell_formula_units_Z 2
_cell_length_a 8.5333(5)
_cell_length_b 9.9480(5)
_cell_length_c 11.3607(6)
_cell_measurement_reflns_used 7133
_cell_measurement_temperature 150(1)
_cell_measurement_theta_max 26.370
_cell_measurement_theta_min 2.426
_cell_volume 944.28(9)
_computing_cell_refinement 'SAINT+ NT V6.22 (Bruker, 2001)'
_computing_data_collection 'SMART NT V5.625 (Bruker, 1998)'
_computing_data_reduction 'SAINT+ NT V6.22'
_computing_molecular_graphics 'SHELXTL V6.1 (Sheldrick, 2000)'
_computing_publication_material 'SHELXTL V6.1'
_computing_structure_refinement 'SHELXL-97 (Sheldrick, 1997)'
_computing_structure_solution 'SHELXS-97 (Sheldrick, 1990)'
_diffrn_ambient_temperature 150(1)
_diffrn_measured_fraction_theta_full 0.996
_diffrn_measured_fraction_theta_max 0.996
_diffrn_measurement_device_type 'Bruker SMART APEX CCD diffractometer'
_diffrn_measurement_method 'omega scans'
_diffrn_radiation_monochromator graphite
_diffrn_radiation_source 'sealed tube'
_diffrn_radiation_type MoK\a
_diffrn_radiation_wavelength 0.71073
_diffrn_reflns_av_R_equivalents 0.0215
_diffrn_reflns_av_sigmaI/netI 0.0302
_diffrn_reflns_limit_h_max 10
_diffrn_reflns_limit_h_min -10
_diffrn_reflns_limit_k_max 12
_diffrn_reflns_limit_k_min -12
_diffrn_reflns_limit_l_max 14
_diffrn_reflns_limit_l_min -14
_diffrn_reflns_number 8518
_diffrn_reflns_theta_full 26.37
_diffrn_reflns_theta_max 26.37
_diffrn_reflns_theta_min 1.82
_diffrn_standards_decay_% none
_exptl_absorpt_coefficient_mu 8.576
_exptl_absorpt_correction_T_max 1.0000
_exptl_absorpt_correction_T_min 0.6696
_exptl_absorpt_correction_type multi-scan
_exptl_absorpt_process_details '(SADABS, Bruker, 2001)'
_exptl_crystal_colour colorless
_exptl_crystal_density_diffrn 2.056
_exptl_crystal_density_method 'not measured'
_exptl_crystal_description block
_exptl_crystal_F_000 556
_exptl_crystal_size_max 0.28
_exptl_crystal_size_mid 0.24
_exptl_crystal_size_min 0.16
_refine_diff_density_max 0.845
_refine_diff_density_min -0.583
_refine_diff_density_rms 0.107
_refine_ls_extinction_method none
_refine_ls_goodness_of_fit_ref 1.032
_refine_ls_hydrogen_treatment refU
_refine_ls_matrix_type full
_refine_ls_number_parameters 248
_refine_ls_number_reflns 3848
_refine_ls_number_restraints 0
_refine_ls_restrained_S_all 1.032
_refine_ls_R_factor_all 0.0209
_refine_ls_R_factor_gt 0.0196
_refine_ls_shift/su_max 0.001
_refine_ls_shift/su_mean 0.000
_refine_ls_structure_factor_coef Fsqd
_refine_ls_weighting_details 'calc w=1/[\s^2^(Fo^2^)+(0.0225P)^2^+0.3248P] where P=(Fo^2^+2Fc^2^)/3'
_refine_ls_weighting_scheme calc
_refine_ls_wR_factor_gt 0.0461
_refine_ls_wR_factor_ref 0.0466
_reflns_number_gt 3677
_reflns_number_total 3848
_reflns_threshold_expression >2sigma(I)
_cod_data_source_file ic034631gsi20030606_114842_2.cif
_cod_data_source_block kb2277s
_cod_depositor_comments
;
The following automatic conversions were performed:

'_symmetry_cell_setting' value 'Triclinic' changed to 'triclinic'
according to the built-in table from CIF Core dictionary named
'cif_core.dic' version 2.4.1 from 2010-06-29.

Automatic conversion script
Id: cif_fix_values 1646 2011-03-28 12:23:43Z adriana 
;
_cod_database_code 4312493

loop_
_symmetry_equiv_pos_as_xyz
'x, y, z'
'-x, -y, -z'

loop_
_atom_site_label
_atom_site_type_symbol
_atom_site_fract_x
_atom_site_fract_y
_atom_site_fract_z
_atom_site_U_iso_or_equiv
_atom_site_adp_type
_atom_site_occupancy
_atom_site_symmetry_multiplicity
_atom_site_calc_flag
_atom_site_refinement_flags
_atom_site_disorder_assembly
_atom_site_disorder_group
Re Re 0.490956(13) 0.235129(11) 0.317407(10) 0.01935(5) Uani 1 1 d . . .
Br Br 0.72112(4) 0.23444(3) 0.13586(3) 0.02454(8) Uani 1 1 d . . .
C1 C 0.2122(4) 0.0918(3) 0.1741(3) 0.0213(6) Uani 1 1 d . . .
C2 C 0.1299(4) 0.0339(3) 0.0834(3) 0.0282(7) Uani 1 1 d . . .
H2A H 0.1991 0.0340 0.0065 0.021(9) Uiso 1 1 calc R . .
H2B H 0.0295 0.0897 0.0736 0.033(10) Uiso 1 1 calc R . .
H2C H 0.1082 -0.0594 0.1115 0.013(7) Uiso 1 1 calc R . .
C3 C 0.1052(4) 0.0920(3) 0.2934(3) 0.0259(7) Uani 1 1 d . . .
H3A H 0.0824 -0.0011 0.3213 0.032(10) Uiso 1 1 calc R . .
H3B H 0.0052 0.1487 0.2839 0.026(9) Uiso 1 1 calc R . .
H3C H 0.1589 0.1285 0.3519 0.022(8) Uiso 1 1 calc R . .
C11 C 0.1836(4) 0.3098(3) 0.0376(3) 0.0261(7) Uani 1 1 d . . .
H11 H 0.1141 0.2823 -0.0116 0.035(10) Uiso 1 1 calc R . .
C12 C 0.2381(4) 0.4341(3) 0.0304(3) 0.0299(7) Uani 1 1 d . . .
H12 H 0.2150 0.5101 -0.0243 0.043(11) Uiso 1 1 calc R . .
C13 C 0.3346(4) 0.4266(3) 0.1198(3) 0.0260(7) Uani 1 1 d . . .
H13 H 0.3905 0.4987 0.1352 0.021(8) Uiso 1 1 calc R . .
C21 C 0.4145(4) -0.1134(3) 0.1430(3) 0.0282(7) Uani 1 1 d . . .
H21 H 0.3654 -0.1551 0.0882 0.044(11) Uiso 1 1 calc R . .
C22 C 0.5465(4) -0.1663(3) 0.1924(3) 0.0301(7) Uani 1 1 d . . .
H22 H 0.6072 -0.2510 0.1796 0.035(10) Uiso 1 1 calc R . .
C23 C 0.5737(4) -0.0699(3) 0.2657(3) 0.0265(7) Uani 1 1 d . . .
H23 H 0.6592 -0.0791 0.3119 0.030(9) Uiso 1 1 calc R . .
C31 C 0.6386(4) 0.1638(3) 0.4255(3) 0.0282(7) Uani 1 1 d . . .
C32 C 0.5285(4) 0.4146(4) 0.3460(3) 0.0285(7) Uani 1 1 d . . .
C33 C 0.3279(4) 0.2430(3) 0.4490(3) 0.0248(7) Uani 1 1 d . . .
C41 C 0.9668(4) 0.3673(4) 0.7316(3) 0.0317(8) Uani 1 1 d . . .
C42 C 0.8579(5) 0.3510(5) 0.6438(4) 0.0447(10) Uani 1 1 d . . .
H42A H 0.9206 0.3197 0.5705 0.080(17) Uiso 1 1 calc R . .
H42B H 0.7972 0.4385 0.6253 0.09(2) Uiso 1 1 calc R . .
H42C H 0.7843 0.2842 0.6779 0.071(15) Uiso 1 1 calc R . .
C43 C 1.0503(5) 0.4923(4) 0.7120(4) 0.0441(10) Uani 1 1 d . . .
H43A H 1.1181 0.4927 0.7745 0.092(19) Uiso 1 1 calc R . .
H43B H 0.9716 0.5723 0.7147 0.10(2) Uiso 1 1 calc R . .
H43C H 1.1162 0.4944 0.6337 0.049(12) Uiso 1 1 calc R . .
N11 N 0.3386(3) 0.3051(2) 0.1814(2) 0.0202(5) Uani 1 1 d . . .
N12 N 0.2467(3) 0.2321(2) 0.1280(2) 0.0199(5) Uani 1 1 d . . .
N21 N 0.4640(3) 0.0371(3) 0.2627(2) 0.0210(5) Uani 1 1 d . . .
N22 N 0.3652(3) 0.0092(2) 0.1855(2) 0.0216(5) Uani 1 1 d . . .
O31 O 0.7303(3) 0.1203(3) 0.4887(2) 0.0409(6) Uani 1 1 d . . .
O32 O 0.5509(3) 0.5229(3) 0.3614(2) 0.0400(6) Uani 1 1 d . . .
O33 O 0.2314(3) 0.2505(3) 0.5311(2) 0.0347(6) Uani 1 1 d . . .
O41 O 0.9869(4) 0.2822(3) 0.8126(2) 0.0531(8) Uani 1 1 d . . .

loop_
_atom_site_aniso_label
_atom_site_aniso_U_11
_atom_site_aniso_U_22
_atom_site_aniso_U_33
_atom_site_aniso_U_23
_atom_site_aniso_U_13
_atom_site_aniso_U_12
Re 0.01667(7) 0.02326(8) 0.01883(7) -0.00401(5) -0.00437(5) -0.00070(5)
Br 0.01971(15) 0.02646(16) 0.02659(16) -0.00363(12) 0.00053(12) -0.00215(12)
C1 0.0187(15) 0.0207(15) 0.0253(16) -0.0015(12) -0.0071(12) -0.0002(12)
C2 0.0231(17) 0.0295(17) 0.0341(19) -0.0074(14) -0.0088(14) -0.0017(13)
C3 0.0196(16) 0.0304(17) 0.0275(17) -0.0002(13) -0.0030(13) -0.0036(13)
C11 0.0238(16) 0.0305(17) 0.0240(16) -0.0055(13) -0.0074(13) 0.0055(13)
C12 0.0346(19) 0.0272(17) 0.0262(17) 0.0049(13) -0.0074(14) 0.0023(14)
C13 0.0257(16) 0.0220(16) 0.0298(17) -0.0016(13) -0.0031(14) -0.0019(13)
C21 0.0310(18) 0.0198(15) 0.0338(18) -0.0054(13) -0.0038(15) -0.0007(13)
C22 0.0295(18) 0.0202(16) 0.0382(19) -0.0024(14) -0.0012(15) 0.0034(13)
C23 0.0239(16) 0.0246(16) 0.0291(17) 0.0019(13) -0.0046(14) 0.0030(13)
C31 0.0232(16) 0.0357(18) 0.0264(17) -0.0078(14) -0.0028(14) -0.0024(14)
C32 0.0208(16) 0.0360(19) 0.0294(18) -0.0073(14) -0.0054(13) 0.0010(14)
C33 0.0232(16) 0.0269(16) 0.0259(17) -0.0048(13) -0.0120(14) 0.0030(13)
C41 0.0299(18) 0.0349(19) 0.0295(18) -0.0090(15) -0.0006(15) 0.0007(15)
C42 0.037(2) 0.059(3) 0.040(2) -0.0049(19) -0.0088(18) -0.007(2)
C43 0.042(2) 0.047(2) 0.044(2) -0.0112(18) 0.0028(19) -0.0108(19)
N11 0.0198(13) 0.0194(12) 0.0226(13) -0.0039(10) -0.0082(10) 0.0012(10)
N12 0.0191(12) 0.0211(13) 0.0202(13) -0.0040(10) -0.0052(10) -0.0001(10)
N21 0.0169(12) 0.0237(13) 0.0224(13) -0.0004(10) -0.0046(10) -0.0006(10)
N22 0.0193(13) 0.0201(13) 0.0261(14) -0.0017(10) -0.0062(11) -0.0014(10)
O31 0.0312(14) 0.0563(17) 0.0378(15) 0.0002(12) -0.0194(12) -0.0002(12)
O32 0.0396(15) 0.0319(14) 0.0527(17) -0.0160(12) -0.0077(13) -0.0094(11)
O33 0.0257(13) 0.0501(16) 0.0270(13) -0.0085(11) 0.0011(11) 0.0005(11)
O41 0.075(2) 0.0489(17) 0.0383(16) 0.0034(13) -0.0184(15) -0.0087(15)

loop_
_atom_type_symbol
_atom_type_description
_atom_type_scat_dispersion_real
_atom_type_scat_dispersion_imag
_atom_type_scat_source
C C 0.0033 0.0016 'International Tables Vol C Tables 4.2.6.8 and 6.1.1.4'
H H 0.0000 0.0000 'International Tables Vol C Tables 4.2.6.8 and 6.1.1.4'
N N 0.0061 0.0033 'International Tables Vol C Tables 4.2.6.8 and 6.1.1.4'
O O 0.0106 0.0060 'International Tables Vol C Tables 4.2.6.8 and 6.1.1.4'
Br Br -0.2901 2.4595 'International Tables Vol C Tables 4.2.6.8 and 6.1.1.4'
Re Re -1.0185 7.2310 'International Tables Vol C Tables 4.2.6.8 and 6.1.1.4'

loop_
_geom_angle_atom_site_label_1
_geom_angle_atom_site_label_2
_geom_angle_atom_site_label_3
_geom_angle
_geom_angle_site_symmetry_1
_geom_angle_site_symmetry_3
_geom_angle_publ_flag
C33 Re C31 88.71(13) . . ?
C33 Re C32 87.31(14) . . ?
C31 Re C32 88.69(14) . . ?
C33 Re N21 99.45(12) . . ?
C31 Re N21 93.84(12) . . ?
C32 Re N21 172.82(12) . . ?
C33 Re N11 96.27(11) . . ?
C31 Re N11 174.33(11) . . ?
C32 Re N11 94.23(12) . . ?
N21 Re N11 82.70(9) . . ?
C33 Re Br 177.56(10) . . ?
C31 Re Br 91.10(10) . . ?
C32 Re Br 90.25(10) . . ?
N21 Re Br 83.00(7) . . ?
N11 Re Br 84.04(7) . . ?
N22 C1 N12 108.1(2) . . ?
N22 C1 C3 111.0(2) . . ?
N12 C1 C3 110.9(2) . . ?
N22 C1 C2 108.9(3) . . ?
N12 C1 C2 108.3(2) . . ?
C3 C1 C2 109.6(3) . . ?
C1 C2 H2A 109.5 . . ?
C1 C2 H2B 109.5 . . ?
H2A C2 H2B 109.5 . . ?
C1 C2 H2C 109.5 . . ?
H2A C2 H2C 109.5 . . ?
H2B C2 H2C 109.5 . . ?
C1 C3 H3A 109.5 . . ?
C1 C3 H3B 109.5 . . ?
H3A C3 H3B 109.5 . . ?
C1 C3 H3C 109.5 . . ?
H3A C3 H3C 109.5 . . ?
H3B C3 H3C 109.5 . . ?
N12 C11 C12 107.5(3) . . ?
N12 C11 H11 126.2 . . ?
C12 C11 H11 126.2 . . ?
C11 C12 C13 105.5(3) . . ?
C11 C12 H12 127.2 . . ?
C13 C12 H12 127.2 . . ?
N11 C13 C12 111.3(3) . . ?
N11 C13 H13 124.3 . . ?
C12 C13 H13 124.3 . . ?
N22 C21 C22 108.0(3) . . ?
N22 C21 H21 126.0 . . ?
C22 C21 H21 126.0 . . ?
C21 C22 C23 105.4(3) . . ?
C21 C22 H22 127.3 . . ?
C23 C22 H22 127.3 . . ?
N21 C23 C22 111.2(3) . . ?
N21 C23 H23 124.4 . . ?
C22 C23 H23 124.4 . . ?
O31 C31 Re 178.5(3) . . ?
O32 C32 Re 179.0(3) . . ?
O33 C33 Re 177.6(3) . . ?
O41 C41 C43 122.4(4) . . ?
O41 C41 C42 121.3(4) . . ?
C43 C41 C42 116.3(3) . . ?
C41 C42 H42A 109.5 . . ?
C41 C42 H42B 109.5 . . ?
H42A C42 H42B 109.5 . . ?
C41 C42 H42C 109.5 . . ?
H42A C42 H42C 109.5 . . ?
H42B C42 H42C 109.5 . . ?
C41 C43 H43A 109.5 . . ?
C41 C43 H43B 109.5 . . ?
H43A C43 H43B 109.5 . . ?
C41 C43 H43C 109.5 . . ?
H43A C43 H43C 109.5 . . ?
H43B C43 H43C 109.5 . . ?
C13 N11 N12 105.1(2) . . ?
C13 N11 Re 125.5(2) . . ?
N12 N11 Re 128.76(19) . . ?
C11 N12 N11 110.5(2) . . ?
C11 N12 C1 126.8(3) . . ?
N11 N12 C1 122.4(2) . . ?
C23 N21 N22 105.2(3) . . ?
C23 N21 Re 124.7(2) . . ?
N22 N21 Re 126.84(18) . . ?
C21 N22 N21 110.2(2) . . ?
C21 N22 C1 127.0(3) . . ?
N21 N22 C1 121.7(2) . . ?

loop_
_geom_bond_atom_site_label_1
_geom_bond_atom_site_label_2
_geom_bond_distance
_geom_bond_site_symmetry_2
_geom_bond_publ_flag
Re C33 1.889(3) . ?
Re C31 1.915(3) . ?
Re C32 1.917(4) . ?
Re N21 2.171(3) . ?
Re N11 2.173(2) . ?
Re Br 2.6330(3) . ?
C1 N22 1.476(4) . ?
C1 N12 1.487(4) . ?
C1 C3 1.520(4) . ?
C1 C2 1.520(4) . ?
C2 H2A 0.9800 . ?
C2 H2B 0.9800 . ?
C2 H2C 0.9800 . ?
C3 H3A 0.9800 . ?
C3 H3B 0.9800 . ?
C3 H3C 0.9800 . ?
C11 N12 1.359(4) . ?
C11 C12 1.362(5) . ?
C11 H11 0.9500 . ?
C12 C13 1.389(5) . ?
C12 H12 0.9500 . ?
C13 N11 1.333(4) . ?
C13 H13 0.9500 . ?
C21 N22 1.356(4) . ?
C21 C22 1.359(5) . ?
C21 H21 0.9500 . ?
C22 C23 1.391(5) . ?
C22 H22 0.9500 . ?
C23 N21 1.335(4) . ?
C23 H23 0.9500 . ?
C31 O31 1.156(4) . ?
C32 O32 1.150(4) . ?
C33 O33 1.153(4) . ?
C41 O41 1.203(4) . ?
C41 C43 1.486(5) . ?
C41 C42 1.491(5) . ?
C42 H42A 0.9800 . ?
C42 H42B 0.9800 . ?
C42 H42C 0.9800 . ?
C43 H43A 0.9800 . ?
C43 H43B 0.9800 . ?
C43 H43C 0.9800 . ?
N11 N12 1.367(3) . ?
N21 N22 1.369(3) . ?

loop_
_geom_torsion_atom_site_label_1
_geom_torsion_atom_site_label_2
_geom_torsion_atom_site_label_3
_geom_torsion_atom_site_label_4
_geom_torsion
_geom_torsion_site_symmetry_1
_geom_torsion_site_symmetry_2
_geom_torsion_site_symmetry_3
_geom_torsion_site_symmetry_4
_geom_torsion_publ_flag
N12 C11 C12 C13 -0.2(4) . . . . ?
C11 C12 C13 N11 -1.0(4) . . . . ?
N22 C21 C22 C23 -0.1(4) . . . . ?
C21 C22 C23 N21 0.3(4) . . . . ?
C33 Re C31 O31 174(100) . . . . ?
C32 Re C31 O31 -99(12) . . . . ?
N21 Re C31 O31 74(12) . . . . ?
N11 Re C31 O31 22(13) . . . . ?
Br Re C31 O31 -9(12) . . . . ?
C33 Re C32 O32 -132(17) . . . . ?
C31 Re C32 O32 139(17) . . . . ?
N21 Re C32 O32 28(17) . . . . ?
N11 Re C32 O32 -36(17) . . . . ?
Br Re C32 O32 48(17) . . . . ?
C31 Re C33 O33 56(7) . . . . ?
C32 Re C33 O33 -33(7) . . . . ?
N21 Re C33 O33 150(7) . . . . ?
N11 Re C33 O33 -127(7) . . . . ?
Br Re C33 O33 -29(9) . . . . ?
C12 C13 N11 N12 1.8(4) . . . . ?
C12 C13 N11 Re 173.2(2) . . . . ?
C33 Re N11 C13 107.9(3) . . . . ?
C31 Re N11 C13 -100.7(12) . . . . ?
C32 Re N11 C13 20.2(3) . . . . ?
N21 Re N11 C13 -153.3(3) . . . . ?
Br Re N11 C13 -69.6(2) . . . . ?
C33 Re N11 N12 -82.7(3) . . . . ?
C31 Re N11 N12 68.6(12) . . . . ?
C32 Re N11 N12 -170.5(3) . . . . ?
N21 Re N11 N12 16.0(2) . . . . ?
Br Re N11 N12 99.7(2) . . . . ?
C12 C11 N12 N11 1.3(4) . . . . ?
C12 C11 N12 C1 175.6(3) . . . . ?
C13 N11 N12 C11 -1.9(3) . . . . ?
Re N11 N12 C11 -172.9(2) . . . . ?
C13 N11 N12 C1 -176.5(3) . . . . ?
Re N11 N12 C1 12.5(4) . . . . ?
N22 C1 N12 C11 133.0(3) . . . . ?
C3 C1 N12 C11 -105.2(3) . . . . ?
C2 C1 N12 C11 15.1(4) . . . . ?
N22 C1 N12 N11 -53.3(3) . . . . ?
C3 C1 N12 N11 68.5(3) . . . . ?
C2 C1 N12 N11 -171.2(3) . . . . ?
C22 C23 N21 N22 -0.3(3) . . . . ?
C22 C23 N21 Re -161.2(2) . . . . ?
C33 Re N21 C23 -115.5(3) . . . . ?
C31 Re N21 C23 -26.2(3) . . . . ?
C32 Re N21 C23 84.3(9) . . . . ?
N11 Re N21 C23 149.3(3) . . . . ?
Br Re N21 C23 64.4(2) . . . . ?
C33 Re N21 N22 87.8(2) . . . . ?
C31 Re N21 N22 177.1(2) . . . . ?
C32 Re N21 N22 -72.4(9) . . . . ?
N11 Re N21 N22 -7.4(2) . . . . ?
Br Re N21 N22 -92.2(2) . . . . ?
C22 C21 N22 N21 -0.1(4) . . . . ?
C22 C21 N22 C1 -168.1(3) . . . . ?
C23 N21 N22 C21 0.3(3) . . . . ?
Re N21 N22 C21 160.5(2) . . . . ?
C23 N21 N22 C1 169.0(3) . . . . ?
Re N21 N22 C1 -30.7(4) . . . . ?
N12 C1 N22 C21 -129.8(3) . . . . ?
C3 C1 N22 C21 108.5(3) . . . . ?
C2 C1 N22 C21 -12.4(4) . . . . ?
N12 C1 N22 N21 63.5(3) . . . . ?
C3 C1 N22 N21 -58.3(3) . . . . ?
C2 C1 N22 N21 -179.1(3) . . . . ?
